data_4325852
loop_
_publ_author_name
'Jonathan Bould'
'Tom\'a\<s Ba\<se'
'Michael G. S. Londesborough'
'Luis A. Oro'
'Ram\'on Mac\'ias'
'John D. Kennedy'
'Pavel Kub\'at'
'Marcel Fuciman'
'Tom\'a\<s Pol\'ivka'
'Kamil Lang'

_publ_section_title
;
 Reversible Capture of Small Molecules On Bimetallaborane Clusters:
 Synthesis, Structural Characterization, and Photophysical Aspects
;
_journal_name_full 'Inorganic Chemistry'
_journal_page_first 7511
_journal_page_last 7523
_journal_paper_doi 10.1021/ic200374k
_journal_volume 50
_journal_year 2011
_chemical_formula_moiety 'C33 H54 B10 O P4 Pd2, C H Cl3'
_chemical_formula_sum 'C34 H55 B10 Cl3 O P4 Pd2'
_chemical_formula_weight 1030.91
_chemical_name_systematic
; 
 ? 
;
_space_group_IT_number 14
_symmetry_cell_setting monoclinic
_symmetry_space_group_name_Hall '-P 2ybc'
_symmetry_space_group_name_H-M 'P 1 21/c 1'
_atom_sites_solution_hydrogens geom
_atom_sites_solution_primary direct
_atom_sites_solution_secondary difmap
_audit_creation_method SHELXL-97
_cell_angle_alpha 90.00
_cell_angle_beta 123.51(2)
_cell_angle_gamma 90.00
_cell_formula_units_Z 4
_cell_length_a 12.492(3)
_cell_length_b 24.495(5)
_cell_length_c 18.706(6)
_cell_measurement_reflns_used 389971
_cell_measurement_temperature 150(2)
_cell_measurement_theta_max 27.485
_cell_measurement_theta_min 1.0
_cell_volume 4773(2)
_computing_cell_refinement
;
APEX 2 software, Bruker Nonius 2004 
;
_computing_data_collection
;
APEX 2 software, Bruker Nonius 2004 
;
_computing_data_reduction
;
SAINT - Bruker Integration program embedded in
APEX 2 software, Bruker Nonius 2004 
;
_computing_molecular_graphics 'ORTEP-III Version 1.08 (Farrugia, 2005)'
_computing_publication_material
;
enCIFer: A program for viewing, editing and visualising CIFs. 
F. H. Allen, O. Johnson, G. P. Shields, B. R. Smith, M. Towler, 
J. Applied Cryst., 37, 331-334, 2004 
;
_diffrn_ambient_temperature 150(2)
_diffrn_detector_area_resol_mean
;
120 microns
;
_diffrn_measured_fraction_theta_full 0.973
_diffrn_measured_fraction_theta_max 0.973
_diffrn_measurement_device_type
;
Mach3 kappa-type 4-circle goniostat.
;
_diffrn_measurement_method 'rotation images'
_diffrn_radiation_detector 'ApexII camera'
_diffrn_radiation_monochromator
;
graphite model mounted in "parallel" mode
;
_diffrn_radiation_source
;
Bruker Nonius FR591 rotating anode generator
;
_diffrn_radiation_type MoK\a
_diffrn_radiation_wavelength 0.71073
_diffrn_reflns_av_R_equivalents 0.0587
_diffrn_reflns_av_sigmaI/netI 0.0422
_diffrn_reflns_limit_h_max 16
_diffrn_reflns_limit_h_min -16
_diffrn_reflns_limit_k_max 32
_diffrn_reflns_limit_k_min -32
_diffrn_reflns_limit_l_max 24
_diffrn_reflns_limit_l_min -24
_diffrn_reflns_number 87984
_diffrn_reflns_theta_full 28.53
_diffrn_reflns_theta_max 28.53
_diffrn_reflns_theta_min 2.11
_diffrn_standards_decay_% 0
_diffrn_standards_interval_count 0
_diffrn_standards_interval_time 0
_diffrn_standards_number 0
_exptl_absorpt_coefficient_mu 1.083
_exptl_absorpt_correction_T_max 0.9787
_exptl_absorpt_correction_T_min 0.8207
_exptl_absorpt_correction_type multi-scan
_exptl_absorpt_process_details
;
See Sheldrick, G. M. (2002). SADABS. Version 
2.03. University of Gottingen, Germany.
;
_exptl_crystal_colour red
_exptl_crystal_density_diffrn 1.435
_exptl_crystal_description prism
_exptl_crystal_F_000 2080
_exptl_crystal_size_max 0.19
_exptl_crystal_size_mid 0.12
_exptl_crystal_size_min 0.02
_refine_diff_density_max 1.264
_refine_diff_density_min -1.205
_refine_diff_density_rms 0.097
_refine_ls_extinction_method none
_refine_ls_goodness_of_fit_ref 0.999
_refine_ls_hydrogen_treatment constr
_refine_ls_matrix_type full
_refine_ls_number_parameters 495
_refine_ls_number_reflns 11803
_refine_ls_number_restraints 12
_refine_ls_restrained_S_all 1.000
_refine_ls_R_factor_all 0.0535
_refine_ls_R_factor_gt 0.0360
_refine_ls_shift/su_max 0.001
_refine_ls_shift/su_mean 0.000
_refine_ls_structure_factor_coef Fsqd
_refine_ls_weighting_details
; calc 
 [1.00000+0.00000exp(0.00(sin\q/\l)^2^)]/ 
   [\s^2^(Fo^2^)+0.0000+7.4571*P+(0.0333P)^2^+0.0000sin\q/\l] 
 where P = 0.00000Fo^2^ + 1.00000Fc^2^ 
;
_refine_ls_weighting_scheme calc
_refine_ls_wR_factor_gt 0.0780
_refine_ls_wR_factor_ref 0.0858
_reflns_number_gt 9279
_reflns_number_total 11803
_reflns_threshold_expression >2sigma(I)
_cod_data_source_file ic200374k_si_002_4.cif
_cod_data_source_block compound11
_cod_original_sg_symbol_H-M 'P 21/c'
_cod_database_code 4325852

loop_
_symmetry_equiv_pos_as_xyz
'x, y, z'
'-x, y+1/2, -z+1/2'
'-x, -y, -z'
'x, -y-1/2, z-1/2'

loop_
_atom_site_label
_atom_site_type_symbol
_atom_site_fract_x
_atom_site_fract_y
_atom_site_fract_z
_atom_site_U_iso_or_equiv
_atom_site_adp_type
_atom_site_occupancy
_atom_site_symmetry_multiplicity
_atom_site_calc_flag
_atom_site_refinement_flags
Pd1 Pd 0.21219(2) 0.667876(8) 0.351585(13) 0.01706(6) Uani 1 1 d .
Pd2 Pd 0.31261(2) 0.768589(8) 0.421457(13) 0.01680(6) Uani 1 1 d .
P1 P 0.16673(8) 0.64113(3) 0.21398(5) 0.02364(16) Uani 1 1 d .
P2 P 0.32092(8) 0.58511(3) 0.42434(5) 0.02554(17) Uani 1 1 d .
P3 P 0.50617(7) 0.78518(3) 0.55989(5) 0.02139(16) Uani 1 1 d .
P4 P 0.34882(7) 0.83106(3) 0.33720(5) 0.02211(16) Uani 1 1 d .
O1 O 0.4884(2) 0.69266(9) 0.39319(15) 0.0313(5) Uani 1 1 d .
C1 C 0.3965(3) 0.70356(11) 0.39110(18) 0.0209(6) Uani 1 1 d .
C22 C 0.2212(4) 0.53037(15) 0.4240(3) 0.0594(13) Uani 1 1 d .
H22A H 0.1640 0.5165 0.3655 0.089 Uiso 1 1 calc R
H22B H 0.1699 0.5445 0.4448 0.089 Uiso 1 1 calc R
H22C H 0.2763 0.5007 0.4615 0.089 Uiso 1 1 calc R
C32 C 0.5267(3) 0.74749(13) 0.6515(2) 0.0309(7) Uani 1 1 d .
H32A H 0.6012 0.7619 0.7048 0.046 Uiso 1 1 calc R
H32B H 0.5404 0.7087 0.6461 0.046 Uiso 1 1 calc R
H32C H 0.4496 0.7517 0.6526 0.046 Uiso 1 1 calc R
C33 C 0.6598(3) 0.77060(14) 0.5719(2) 0.0322(7) Uani 1 1 d .
H33A H 0.7305 0.7765 0.6317 0.048 Uiso 1 1 calc R
H33B H 0.6701 0.7949 0.5345 0.048 Uiso 1 1 calc R
H33C H 0.6606 0.7326 0.5560 0.048 Uiso 1 1 calc R
C42 C 0.2649(3) 0.89681(13) 0.3095(2) 0.0373(8) Uani 1 1 d .
H42A H 0.2868 0.9158 0.3621 0.056 Uiso 1 1 calc R
H42B H 0.1720 0.8906 0.2734 0.056 Uiso 1 1 calc R
H42C H 0.2910 0.9192 0.2782 0.056 Uiso 1 1 calc R
C43 C 0.3001(4) 0.80750(16) 0.2300(2) 0.0452(10) Uani 1 1 d .
H43A H 0.3348 0.8323 0.2065 0.068 Uiso 1 1 calc R
H43B H 0.2061 0.8071 0.1923 0.068 Uiso 1 1 calc R
H43C H 0.3332 0.7706 0.2341 0.068 Uiso 1 1 calc R
C111 C 0.0913(3) 0.57304(12) 0.1799(2) 0.0305(7) Uani 1 1 d .
C112 C 0.0023(4) 0.55775(15) 0.1997(3) 0.0524(11) Uani 1 1 d .
H112 H -0.0175 0.5820 0.2304 0.063 Uiso 1 1 calc R
C113 C -0.0575(5) 0.50667(17) 0.1740(3) 0.0658(13) Uani 1 1 d .
H113 H -0.1184 0.4968 0.1871 0.079 Uiso 1 1 calc R
C114 C -0.0297(5) 0.47045(16) 0.1302(3) 0.0601(13) Uani 1 1 d .
H114 H -0.0709 0.4359 0.1130 0.072 Uiso 1 1 calc R
C115 C 0.0576(5) 0.48494(17) 0.1118(3) 0.0675(14) Uani 1 1 d .
H115 H 0.0776 0.4599 0.0820 0.081 Uiso 1 1 calc R
C116 C 0.1192(4) 0.53618(15) 0.1360(3) 0.0513(10) Uani 1 1 d .
H116 H 0.1796 0.5455 0.1223 0.062 Uiso 1 1 calc R
C211 C 0.4522(4) 0.59064(13) 0.5398(2) 0.0382(9) Uani 1 1 d D
C212 C 0.4306(5) 0.58207(17) 0.6047(3) 0.0582(13) Uani 1 1 d D
H212 H 0.3466 0.5742 0.5905 0.070 Uiso 1 1 calc R
C213 C 0.5366(6) 0.58521(18) 0.6934(3) 0.0645(14) Uani 1 1 d D
H213 H 0.5233 0.5786 0.7380 0.077 Uiso 1 1 calc R
C214 C 0.6571(6) 0.59786(19) 0.7125(3) 0.0754(17) Uani 1 1 d D
H214 H 0.7265 0.6000 0.7709 0.090 Uiso 1 1 calc R
C215 C 0.6802(5) 0.60743(18) 0.6504(3) 0.0637(13) Uani 1 1 d D
H215 H 0.7642 0.6163 0.6654 0.076 Uiso 1 1 calc R
C216 C 0.5779(4) 0.60404(15) 0.5640(2) 0.0452(9) Uani 1 1 d D
H216 H 0.5938 0.6110 0.5207 0.054 Uiso 1 1 calc R
C311 C 0.5206(3) 0.85657(13) 0.5959(2) 0.0284(7) Uani 1 1 d .
C312 C 0.6363(4) 0.87635(15) 0.6665(2) 0.0438(9) Uani 1 1 d .
H312 H 0.7097 0.8534 0.6953 0.053 Uiso 1 1 calc R
C313 C 0.6437(5) 0.93008(17) 0.6947(3) 0.0571(12) Uani 1 1 d .
H313 H 0.7224 0.9434 0.7426 0.069 Uiso 1 1 calc R
C314 C 0.5371(5) 0.96399(16) 0.6534(3) 0.0563(12) Uani 1 1 d .
H314 H 0.5431 1.0003 0.6730 0.068 Uiso 1 1 calc R
C315 C 0.4215(4) 0.94488(14) 0.5832(3) 0.0447(9) Uani 1 1 d .
H315 H 0.3484 0.9681 0.5548 0.054 Uiso 1 1 calc R
C316 C 0.4134(3) 0.89110(13) 0.5545(2) 0.0318(7) Uani 1 1 d .
H316 H 0.3345 0.8780 0.5066 0.038 Uiso 1 1 calc R
C411 C 0.5151(3) 0.85115(14) 0.3832(2) 0.0322(7) Uani 1 1 d D
C412 C 0.5695(4) 0.89633(16) 0.4367(2) 0.0493(11) Uani 1 1 d D
H412 H 0.5200 0.9187 0.4495 0.059 Uiso 1 1 calc R
C413 C 0.7025(5) 0.9083(2) 0.4723(3) 0.0800(19) Uani 1 1 d D
H413 H 0.7435 0.9386 0.5093 0.096 Uiso 1 1 calc R
C414 C 0.7704(4) 0.8732(2) 0.4500(4) 0.0779(19) Uani 1 1 d D
H414 H 0.8575 0.8816 0.4717 0.093 Uiso 1 1 calc R
C415 C 0.7187(4) 0.8287(2) 0.4000(4) 0.0785(18) Uani 1 1 d D
H415 H 0.7686 0.8055 0.3887 0.094 Uiso 1 1 calc R
C416 C 0.5916(4) 0.81780(19) 0.3661(3) 0.0518(11) Uani 1 1 d D
H416 H 0.5534 0.7869 0.3299 0.062 Uiso 1 1 calc R
B3 B 0.1116(3) 0.75210(13) 0.3005(2) 0.0216(7) Uani 1 1 d .
H3 H 0.1115 0.7634 0.2425 0.026 Uiso 1 1 calc R
B4 B 0.0057(3) 0.69642(14) 0.2956(2) 0.0242(7) Uani 1 1 d .
H4 H -0.0608 0.6727 0.2358 0.029 Uiso 1 1 calc R
B5 B 0.0800(3) 0.66643(14) 0.4000(2) 0.0233(7) Uani 1 1 d .
H5 H 0.0621 0.6230 0.4093 0.028 Uiso 1 1 calc R
B6 B 0.2363(3) 0.70297(13) 0.4740(2) 0.0198(6) Uani 1 1 d .
H6 H 0.3189 0.6820 0.5313 0.024 Uiso 1 1 calc R
B7 B 0.1178(3) 0.80524(14) 0.3750(2) 0.0235(7) Uani 1 1 d .
H7 H 0.1218 0.8502 0.3655 0.028 Uiso 1 1 calc R
B8 B -0.0256(3) 0.76712(14) 0.3035(2) 0.0257(7) Uani 1 1 d .
H8 H -0.1097 0.7880 0.2471 0.031 Uiso 1 1 calc R
B9 B -0.0445(3) 0.71609(15) 0.3645(2) 0.0286(8) Uani 1 1 d .
H9 H -0.1412 0.7042 0.3500 0.034 Uiso 1 1 calc R
B10 B 0.0960(3) 0.71922(15) 0.4723(2) 0.0253(7) Uani 1 1 d .
H10 H 0.0935 0.7080 0.5294 0.030 Uiso 1 1 calc R
B11 B 0.1938(3) 0.77552(13) 0.4798(2) 0.0210(7) Uani 1 1 d .
H11 H 0.2484 0.8004 0.5399 0.025 Uiso 1 1 calc R
B12 B 0.0231(3) 0.78060(15) 0.4119(2) 0.0274(7) Uani 1 1 d .
H12 H -0.0307 0.8095 0.4275 0.033 Uiso 1 1 calc R
Cl1S Cl 0.09869(16) 0.34018(7) 0.41806(11) 0.0941(5) Uani 1 1 d .
Cl2S Cl 0.24404(15) 0.40547(8) 0.57401(9) 0.1048(6) Uani 1 1 d .
Cl3S Cl -0.01715(17) 0.43434(6) 0.44013(11) 0.0912(4) Uani 1 1 d .
C1S C 0.0929(4) 0.37941(18) 0.4946(3) 0.0538(11) Uani 1 1 d .
H1S H 0.0605 0.3560 0.5225 0.065 Uiso 1 1 calc R
C12 C 0.0547(4) 0.68379(13) 0.1215(2) 0.0340(8) Uani 1 1 d .
H12A H 0.0407 0.6675 0.0691 0.051 Uiso 1 1 calc R
H12B H 0.0908 0.7205 0.1292 0.051 Uiso 1 1 calc R
H12C H -0.0273 0.6861 0.1168 0.051 Uiso 1 1 calc R
C13 C 0.3027(3) 0.63769(14) 0.2016(2) 0.0351(8) Uani 1 1 d .
H13A H 0.3624 0.6091 0.2390 0.053 Uiso 1 1 calc R
H13B H 0.3473 0.6729 0.2173 0.053 Uiso 1 1 calc R
H13C H 0.2710 0.6293 0.1418 0.053 Uiso 1 1 calc R
C23 C 0.4054(4) 0.55035(13) 0.3821(2) 0.0355(8) Uani 1 1 d .
H23A H 0.4527 0.5190 0.4185 0.053 Uiso 1 1 calc R
H23B H 0.4656 0.5758 0.3817 0.053 Uiso 1 1 calc R
H23C H 0.3428 0.5378 0.3235 0.053 Uiso 1 1 calc R

loop_
_atom_site_aniso_label
_atom_site_aniso_U_11
_atom_site_aniso_U_22
_atom_site_aniso_U_33
_atom_site_aniso_U_23
_atom_site_aniso_U_13
_atom_site_aniso_U_12
Pd1 0.02020(11) 0.01479(10) 0.01820(11) 0.00058(8) 0.01188(9) 0.00071(8)
Pd2 0.01761(11) 0.01481(10) 0.01909(11) 0.00034(8) 0.01084(9) 0.00109(8)
P1 0.0337(4) 0.0190(4) 0.0211(4) -0.0018(3) 0.0170(4) -0.0029(3)
P2 0.0322(4) 0.0181(4) 0.0307(4) 0.0059(3) 0.0202(4) 0.0046(3)
P3 0.0205(4) 0.0203(4) 0.0205(4) 0.0011(3) 0.0095(3) 0.0000(3)
P4 0.0238(4) 0.0186(4) 0.0253(4) 0.0033(3) 0.0144(3) 0.0000(3)
O1 0.0306(12) 0.0271(11) 0.0460(14) -0.0035(10) 0.0272(11) 0.0016(9)
C1 0.0264(15) 0.0160(13) 0.0247(15) 0.0005(11) 0.0168(13) -0.0002(11)
C22 0.053(3) 0.0275(19) 0.101(4) 0.026(2) 0.044(3) 0.0043(18)
C32 0.0343(18) 0.0265(16) 0.0268(16) 0.0010(14) 0.0136(15) -0.0030(14)
C33 0.0207(15) 0.0395(19) 0.0303(17) 0.0053(15) 0.0102(14) 0.0052(14)
C42 0.0315(18) 0.0271(17) 0.052(2) 0.0173(16) 0.0221(17) 0.0094(14)
C43 0.064(3) 0.046(2) 0.0347(19) -0.0056(17) 0.033(2) -0.020(2)
C111 0.0419(19) 0.0202(15) 0.0244(16) -0.0010(13) 0.0152(15) -0.0028(13)
C112 0.066(3) 0.0292(19) 0.075(3) -0.015(2) 0.047(3) -0.0185(19)
C113 0.082(3) 0.034(2) 0.094(4) -0.013(2) 0.056(3) -0.025(2)
C114 0.082(3) 0.027(2) 0.052(3) -0.0046(19) 0.024(2) -0.020(2)
C115 0.107(4) 0.032(2) 0.069(3) -0.025(2) 0.052(3) -0.015(2)
C116 0.079(3) 0.0315(19) 0.055(3) -0.0166(18) 0.045(2) -0.010(2)
C211 0.066(3) 0.0230(16) 0.0329(18) 0.0123(14) 0.0316(19) 0.0241(16)
C212 0.096(4) 0.048(2) 0.049(2) 0.021(2) 0.052(3) 0.039(2)
C213 0.115(4) 0.052(3) 0.041(2) 0.012(2) 0.052(3) 0.033(3)
C214 0.111(5) 0.053(3) 0.051(3) 0.005(2) 0.037(3) 0.039(3)
C215 0.063(3) 0.052(3) 0.045(3) -0.003(2) 0.010(2) 0.017(2)
C216 0.049(2) 0.035(2) 0.035(2) 0.0001(16) 0.0129(18) 0.0137(17)
C311 0.0336(17) 0.0230(15) 0.0301(17) -0.0010(13) 0.0185(15) -0.0069(13)
C312 0.047(2) 0.035(2) 0.036(2) -0.0040(16) 0.0139(18) -0.0110(17)
C313 0.070(3) 0.039(2) 0.043(2) -0.0148(19) 0.019(2) -0.026(2)
C314 0.087(3) 0.0247(19) 0.064(3) -0.0167(19) 0.046(3) -0.018(2)
C315 0.059(2) 0.0230(17) 0.064(3) -0.0019(17) 0.042(2) -0.0014(17)
C316 0.0367(18) 0.0234(16) 0.0386(19) -0.0016(14) 0.0229(16) -0.0039(14)
C411 0.0246(16) 0.0370(18) 0.0357(18) 0.0185(15) 0.0171(15) 0.0030(14)
C412 0.035(2) 0.042(2) 0.045(2) 0.0186(18) 0.0056(18) -0.0117(17)
C413 0.062(3) 0.055(3) 0.068(3) 0.031(3) 0.001(3) -0.028(3)
C414 0.028(2) 0.082(4) 0.109(4) 0.065(4) 0.029(3) 0.017(2)
C415 0.045(3) 0.092(4) 0.110(5) 0.058(4) 0.050(3) 0.020(3)
C416 0.040(2) 0.070(3) 0.059(3) 0.031(2) 0.036(2) 0.020(2)
B3 0.0209(16) 0.0202(15) 0.0229(16) 0.0024(13) 0.0115(14) 0.0013(13)
B4 0.0184(16) 0.0266(17) 0.0256(17) -0.0022(14) 0.0108(14) -0.0009(13)
B5 0.0215(16) 0.0277(17) 0.0239(17) -0.0022(14) 0.0146(15) -0.0013(14)
B6 0.0227(16) 0.0196(15) 0.0207(16) -0.0005(13) 0.0143(14) 0.0002(13)
B7 0.0214(16) 0.0201(16) 0.0280(18) -0.0010(14) 0.0130(15) 0.0052(13)
B8 0.0186(16) 0.0266(17) 0.0271(18) -0.0009(14) 0.0095(15) 0.0062(13)
B9 0.0211(17) 0.0330(19) 0.0337(19) -0.0059(16) 0.0164(16) -0.0013(15)
B10 0.0244(17) 0.0318(19) 0.0253(17) -0.0041(15) 0.0172(15) -0.0035(14)
B11 0.0198(16) 0.0211(16) 0.0251(17) -0.0028(13) 0.0143(14) 0.0016(13)
B12 0.0233(17) 0.0318(19) 0.0287(18) -0.0042(15) 0.0153(16) 0.0033(15)
Cl1S 0.0975(11) 0.1049(11) 0.1206(13) -0.0520(10) 0.0859(11) -0.0320(9)
Cl2S 0.0783(9) 0.1632(17) 0.0676(9) -0.0242(10) 0.0369(8) -0.0651(11)
Cl3S 0.1134(12) 0.0718(9) 0.1066(12) 0.0107(8) 0.0721(11) 0.0024(8)
C1S 0.057(3) 0.057(3) 0.065(3) -0.018(2) 0.045(2) -0.023(2)
C12 0.049(2) 0.0263(16) 0.0213(15) 0.0016(13) 0.0161(16) -0.0014(15)
C13 0.048(2) 0.0355(18) 0.0354(18) -0.0007(15) 0.0313(18) -0.0014(16)
C23 0.049(2) 0.0267(17) 0.0287(17) 0.0022(14) 0.0202(16) 0.0159(15)

loop_
_atom_type_symbol
_atom_type_description
_atom_type_scat_dispersion_real
_atom_type_scat_dispersion_imag
_atom_type_scat_source
C C 0.0033 0.0016 'International Tables Vol C Tables 4.2.6.8 and 6.1.1.4'
H H 0.0000 0.0000 'International Tables Vol C Tables 4.2.6.8 and 6.1.1.4'
B B 0.0013 0.0007 'International Tables Vol C Tables 4.2.6.8 and 6.1.1.4'
Cl Cl 0.1484 0.1585 'International Tables Vol C Tables 4.2.6.8 and 6.1.1.4'
O O 0.0106 0.0060 'International Tables Vol C Tables 4.2.6.8 and 6.1.1.4'
P P 0.1023 0.0942 'International Tables Vol C Tables 4.2.6.8 and 6.1.1.4'
Pd Pd -0.9988 1.0072 'International Tables Vol C Tables 4.2.6.8 and 6.1.1.4'

loop_
_geom_angle_atom_site_label_1
_geom_angle_atom_site_label_2
_geom_angle_atom_site_label_3
_geom_angle
C1 Pd1 B5 137.21(11)
C1 Pd1 B4 138.20(11)
B5 Pd1 B4 46.16(12)
C1 Pd1 B6 88.81(11)
B5 Pd1 B6 48.48(12)
B4 Pd1 B6 80.61(12)
C1 Pd1 B3 90.79(11)
B5 Pd1 B3 80.31(12)
B4 Pd1 B3 47.63(12)
B6 Pd1 B3 79.75(12)
C1 Pd1 P1 93.06(8)
B5 Pd1 P1 128.85(9)
B4 Pd1 P1 93.05(9)
B6 Pd1 P1 172.26(8)
B3 Pd1 P1 92.71(9)
C1 Pd1 P2 89.16(8)
B5 Pd1 P2 93.94(9)
B4 Pd1 P2 131.15(9)
B6 Pd1 P2 91.66(9)
B3 Pd1 P2 171.41(8)
P1 Pd1 P2 95.87(3)
C1 Pd1 Pd2 50.08(7)
B5 Pd1 Pd2 93.75(9)
B4 Pd1 Pd2 92.66(9)
B6 Pd1 Pd2 54.40(8)
B3 Pd1 Pd2 53.23(8)
P1 Pd1 Pd2 122.03(2)
P2 Pd1 Pd2 121.42(3)
C1 Pd2 B7 140.22(12)
C1 Pd2 B11 136.24(11)
B7 Pd2 B11 46.46(12)
C1 Pd2 B3 92.10(12)
B7 Pd2 B3 48.42(12)
B11 Pd2 B3 80.72(12)
C1 Pd2 B6 88.45(11)
B7 Pd2 B6 80.43(12)
B11 Pd2 B6 47.79(11)
B3 Pd2 B6 79.42(12)
C1 Pd2 P3 93.60(8)
B7 Pd2 P3 124.96(9)
B11 Pd2 P3 90.29(9)
B3 Pd2 P3 170.93(9)
B6 Pd2 P3 93.68(9)
C1 Pd2 P4 90.17(8)
B7 Pd2 P4 92.68(9)
B11 Pd2 P4 132.16(9)
B3 Pd2 P4 88.03(9)
B6 Pd2 P4 167.31(8)
P3 Pd2 P4 99.00(3)
C1 Pd2 Pd1 50.95(8)
B7 Pd2 Pd1 93.52(9)
B11 Pd2 Pd1 92.73(8)
B3 Pd2 Pd1 54.00(8)
B6 Pd2 Pd1 53.09(8)
P3 Pd2 Pd1 125.89(2)
P4 Pd2 Pd1 117.37(3)
C12 P1 C13 100.59(16)
C12 P1 C111 102.16(15)
C13 P1 C111 104.26(16)
C12 P1 Pd1 117.46(11)
C13 P1 Pd1 117.37(12)
C111 P1 Pd1 112.92(10)
C22 P2 C23 102.14(19)
C22 P2 C211 102.7(2)
C23 P2 C211 100.71(16)
C22 P2 Pd1 116.51(13)
C23 P2 Pd1 115.23(11)
C211 P2 Pd1 117.17(10)
C32 P3 C33 100.92(15)
C32 P3 C311 101.58(15)
C33 P3 C311 104.70(15)
C32 P3 Pd2 117.31(11)
C33 P3 Pd2 117.32(11)
C311 P3 Pd2 112.94(11)
C411 P4 C42 102.77(16)
C411 P4 C43 101.78(17)
C42 P4 C43 100.02(19)
C411 P4 Pd2 116.04(10)
C42 P4 Pd2 117.25(12)
C43 P4 Pd2 116.43(12)
O1 C1 Pd2 141.4(2)
O1 C1 Pd1 139.7(2)
Pd2 C1 Pd1 78.97(10)
P2 C22 H22A 109.5
P2 C22 H22B 109.5
H22A C22 H22B 109.5
P2 C22 H22C 109.5
H22A C22 H22C 109.5
H22B C22 H22C 109.5
P3 C32 H32A 109.5
P3 C32 H32B 109.5
H32A C32 H32B 109.5
P3 C32 H32C 109.5
H32A C32 H32C 109.5
H32B C32 H32C 109.5
P3 C33 H33A 109.5
P3 C33 H33B 109.5
H33A C33 H33B 109.5
P3 C33 H33C 109.5
H33A C33 H33C 109.5
H33B C33 H33C 109.5
P4 C42 H42A 109.5
P4 C42 H42B 109.5
H42A C42 H42B 109.5
P4 C42 H42C 109.5
H42A C42 H42C 109.5
H42B C42 H42C 109.5
P4 C43 H43A 109.5
P4 C43 H43B 109.5
H43A C43 H43B 109.5
P4 C43 H43C 109.5
H43A C43 H43C 109.5
H43B C43 H43C 109.5
C116 C111 C112 118.5(3)
C116 C111 P1 122.9(3)
C112 C111 P1 118.6(3)
C113 C112 C111 119.9(4)
C113 C112 H112 120.0
C111 C112 H112 120.0
C114 C113 C112 121.3(4)
C114 C113 H113 119.4
C112 C113 H113 119.4
C115 C114 C113 118.9(4)
C115 C114 H114 120.5
C113 C114 H114 120.5
C114 C115 C116 121.5(4)
C114 C115 H115 119.2
C116 C115 H115 119.2
C111 C116 C115 119.9(4)
C111 C116 H116 120.1
C115 C116 H116 120.1
C212 C211 C216 118.0(4)
C212 C211 P2 121.9(3)
C216 C211 P2 120.1(3)
C211 C212 C213 119.8(5)
C211 C212 H212 120.1
C213 C212 H212 120.1
C214 C213 C212 119.1(4)
C214 C213 H213 120.4
C212 C213 H213 120.4
C215 C214 C213 122.2(5)
C215 C214 H214 118.9
C213 C214 H214 118.9
C214 C215 C216 119.0(5)
C214 C215 H215 120.5
C216 C215 H215 120.5
C215 C216 C211 121.8(4)
C215 C216 H216 119.1
C211 C216 H216 119.1
C312 C311 C316 119.1(3)
C312 C311 P3 120.9(3)
C316 C311 P3 119.9(2)
C311 C312 C313 120.0(4)
C311 C312 H312 120.0
C313 C312 H312 120.0
C314 C313 C312 120.6(4)
C314 C313 H313 119.7
C312 C313 H313 119.7
C313 C314 C315 120.1(4)
C313 C314 H314 119.9
C315 C314 H314 119.9
C314 C315 C316 119.6(4)
C314 C315 H315 120.2
C316 C315 H315 120.2
C311 C316 C315 120.7(3)
C311 C316 H316 119.7
C315 C316 H316 119.7
C412 C411 C416 119.8(4)
C412 C411 P4 122.0(3)
C416 C411 P4 118.1(3)
C411 C412 C413 118.4(4)
C411 C412 H412 120.8
C413 C412 H412 120.8
C414 C413 C412 117.7(5)
C414 C413 H413 121.2
C412 C413 H413 121.2
C415 C414 C413 123.9(4)
C415 C414 H414 118.1
C413 C414 H414 118.1
C414 C415 C416 117.9(5)
C414 C415 H415 121.0
C416 C415 H415 121.0
C415 C416 C411 122.3(5)
C415 C416 H416 118.8
C411 C416 H416 118.8
B8 B3 B4 59.01(19)
B8 B3 B7 58.71(18)
B4 B3 B7 106.3(2)
B8 B3 Pd2 118.6(2)
B4 B3 Pd2 122.31(19)
B7 B3 Pd2 64.76(14)
B8 B3 Pd1 118.7(2)
B4 B3 Pd1 65.17(14)
B7 B3 Pd1 121.22(19)
Pd2 B3 Pd1 72.77(10)
B8 B3 H3 119.5
B4 B3 H3 120.8
B7 B3 H3 121.7
Pd2 B3 H3 109.0
Pd1 B3 H3 109.2
B9 B4 B5 60.0(2)
B9 B4 B8 60.1(2)
B5 B4 B8 108.1(2)
B9 B4 B3 106.8(2)
B5 B4 B3 108.6(2)
B8 B4 B3 58.21(19)
B9 B4 Pd1 120.6(2)
B5 B4 Pd1 66.56(15)
B8 B4 Pd1 119.8(2)
B3 B4 Pd1 67.20(14)
B9 B4 H4 120.0
B5 B4 H4 121.8
B8 B4 H4 120.5
B3 B4 H4 122.9
Pd1 B4 H4 108.9
B9 B5 B4 59.72(19)
B9 B5 B10 60.2(2)
B4 B5 B10 107.4(2)
B9 B5 B6 106.6(2)
B4 B5 B6 108.0(2)
B10 B5 B6 57.76(18)
B9 B5 Pd1 120.9(2)
B4 B5 Pd1 67.28(15)
B10 B5 Pd1 118.9(2)
B6 B5 Pd1 66.43(14)
B9 B5 H5 119.7
B4 B5 H5 122.0
B10 B5 H5 121.0
B6 B5 H5 123.6
Pd1 B5 H5 109.0
B10 B6 B11 58.76(18)
B10 B6 B5 58.80(18)
B11 B6 B5 106.3(2)
B10 B6 Pd1 118.6(2)
B11 B6 Pd1 121.70(19)
B5 B6 Pd1 65.09(14)
B10 B6 Pd2 117.6(2)
B11 B6 Pd2 64.43(14)
B5 B6 Pd2 120.98(19)
Pd1 B6 Pd2 72.51(9)
B10 B6 H6 119.8
B11 B6 H6 121.3
B5 B6 H6 121.3
Pd1 B6 H6 109.0
Pd2 B6 H6 110.0
B12 B7 B8 60.4(2)
B12 B7 B11 60.01(19)
B8 B7 B11 108.1(2)
B12 B7 B3 106.8(2)
B8 B7 B3 58.08(18)
B11 B7 B3 108.1(2)
B12 B7 Pd2 121.4(2)
B8 B7 Pd2 119.87(19)
B11 B7 Pd2 67.21(14)
B3 B7 Pd2 66.82(14)
B12 B7 H7 119.6
B8 B7 H7 120.4
B11 B7 H7 121.9
B3 B7 H7 123.5
Pd2 B7 H7 108.5
B3 B8 B9 110.0(2)
B3 B8 B7 63.20(19)
B9 B8 B7 108.4(2)
B3 B8 B12 109.9(2)
B9 B8 B12 59.4(2)
B7 B8 B12 59.16(19)
B3 B8 B4 62.78(18)
B9 B8 B4 59.51(19)
B7 B8 B4 112.9(2)
B12 B8 B4 108.4(2)
B3 B8 H8 118.8
B9 B8 H8 122.2
B7 B8 H8 119.7
B12 B8 H8 122.5
B4 B8 H8 119.7
B12 B9 B4 109.9(3)
B12 B9 B5 110.0(2)
B4 B9 B5 60.24(19)
B12 B9 B8 60.3(2)
B4 B9 B8 60.4(2)
B5 B9 B8 108.5(2)
B12 B9 B10 60.2(2)
B4 B9 B10 107.8(2)
B5 B9 B10 60.18(19)
B8 B9 B10 107.0(2)
B12 B9 H9 120.2
B4 B9 H9 121.1
B5 B9 H9 120.9
B8 B9 H9 122.0
B10 B9 H9 122.4
B6 B10 B11 63.26(18)
B6 B10 B12 110.5(2)
B11 B10 B12 59.57(19)
B6 B10 B9 110.6(2)
B11 B10 B9 108.7(2)
B12 B10 B9 59.3(2)
B6 B10 B5 63.45(19)
B11 B10 B5 113.6(2)
B12 B10 B5 108.7(2)
B9 B10 B5 59.58(19)
B6 B10 H10 118.3
B11 B10 H10 119.4
B12 B10 H10 122.3
B9 B10 H10 122.2
B5 B10 H10 119.3
B12 B11 B10 60.3(2)
B12 B11 B7 59.39(19)
B10 B11 B7 107.4(2)
B12 B11 B6 106.9(2)
B10 B11 B6 57.98(18)
B7 B11 B6 108.5(2)
B12 B11 Pd2 120.1(2)
B10 B11 Pd2 119.93(19)
B7 B11 Pd2 66.33(15)
B6 B11 Pd2 67.78(13)
B12 B11 H11 120.2
B10 B11 H11 120.6
B7 B11 H11 122.5
B6 B11 H11 122.7
Pd2 B11 H11 108.9
B7 B12 B9 110.1(2)
B7 B12 B11 60.61(19)
B9 B12 B11 110.2(2)
B7 B12 B10 108.3(2)
B9 B12 B10 60.5(2)
B11 B12 B10 60.16(19)
B7 B12 B8 60.4(2)
B9 B12 B8 60.2(2)
B11 B12 B8 108.6(2)
B10 B12 B8 107.1(2)
B7 B12 H12 120.8
B9 B12 H12 120.2
B11 B12 H12 120.8
B10 B12 H12 122.3
B8 B12 H12 122.1
Cl2S C1S Cl1S 112.3(2)
Cl2S C1S Cl3S 109.8(2)
Cl1S C1S Cl3S 108.2(3)
Cl2S C1S H1S 108.8
Cl1S C1S H1S 108.8
Cl3S C1S H1S 108.8
P1 C12 H12A 109.5
P1 C12 H12B 109.5
H12A C12 H12B 109.5
P1 C12 H12C 109.5
H12A C12 H12C 109.5
H12B C12 H12C 109.5
P1 C13 H13A 109.5
P1 C13 H13B 109.5
H13A C13 H13B 109.5
P1 C13 H13C 109.5
H13A C13 H13C 109.5
H13B C13 H13C 109.5
P2 C23 H23A 109.5
P2 C23 H23B 109.5
H23A C23 H23B 109.5
P2 C23 H23C 109.5
H23A C23 H23C 109.5
H23B C23 H23C 109.5

loop_
_geom_bond_atom_site_label_1
_geom_bond_atom_site_label_2
_geom_bond_distance
Pd1 C1 2.175(3)
Pd1 B5 2.280(3)
Pd1 B4 2.293(3)
Pd1 B6 2.305(3)
Pd1 B3 2.329(3)
Pd1 P1 2.4007(11)
Pd1 P2 2.4013(9)
Pd1 Pd2 2.7491(6)
Pd2 C1 2.148(3)
Pd2 B7 2.269(3)
Pd2 B11 2.284(3)
Pd2 B3 2.306(3)
Pd2 B6 2.344(3)
Pd2 P3 2.4090(12)
Pd2 P4 2.4119(9)
P1 C12 1.836(3)
P1 C13 1.839(3)
P1 C111 1.848(3)
P2 C22 1.827(4)
P2 C23 1.840(3)
P2 C211 1.860(4)
P3 C32 1.836(3)
P3 C33 1.839(3)
P3 C311 1.846(3)
P4 C411 1.824(3)
P4 C42 1.833(3)
P4 C43 1.838(4)
O1 C1 1.158(3)
C22 H22A 0.9800
C22 H22B 0.9800
C22 H22C 0.9800
C32 H32A 0.9800
C32 H32B 0.9800
C32 H32C 0.9800
C33 H33A 0.9800
C33 H33B 0.9800
C33 H33C 0.9800
C42 H42A 0.9800
C42 H42B 0.9800
C42 H42C 0.9800
C43 H43A 0.9800
C43 H43B 0.9800
C43 H43C 0.9800
C111 C116 1.389(5)
C111 C112 1.402(5)
C112 C113 1.399(5)
C112 H112 0.9500
C113 C114 1.376(6)
C113 H113 0.9500
C114 C115 1.359(7)
C114 H114 0.9500
C115 C116 1.410(6)
C115 H115 0.9500
C116 H116 0.9500
C211 C212 1.396(5)
C211 C216 1.413(5)
C212 C213 1.445(6)
C212 H212 0.9500
C213 C214 1.377(7)
C213 H213 0.9500
C214 C215 1.361(7)
C214 H214 0.9500
C215 C216 1.404(5)
C215 H215 0.9500
C216 H216 0.9500
C311 C312 1.400(5)
C311 C316 1.401(5)
C312 C313 1.402(5)
C312 H312 0.9500
C313 C314 1.387(6)
C313 H313 0.9500
C314 C315 1.391(6)
C314 H314 0.9500
C315 C316 1.405(5)
C315 H315 0.9500
C316 H316 0.9500
C411 C412 1.392(5)
C411 C416 1.421(5)
C412 C413 1.438(6)
C412 H412 0.9500
C413 C414 1.423(7)
C413 H413 0.9500
C414 C415 1.347(8)
C414 H414 0.9500
C415 C416 1.371(6)
C415 H415 0.9500
C416 H416 0.9500
B3 B8 1.784(5)
B3 B4 1.866(5)
B3 B7 1.876(5)
B3 H3 1.1200
B4 B9 1.783(5)
B4 B5 1.793(5)
B4 B8 1.799(5)
B4 H4 1.1200
B5 B9 1.789(5)
B5 B10 1.800(5)
B5 B6 1.883(5)
B5 H5 1.1200
B6 B10 1.780(5)
B6 B11 1.875(5)
B6 H6 1.1200
B7 B12 1.773(5)
B7 B8 1.796(5)
B7 B11 1.795(5)
B7 H7 1.1200
B8 B9 1.794(5)
B8 B12 1.796(5)
B8 H8 1.1200
B9 B12 1.780(5)
B9 B10 1.801(5)
B9 H9 1.1200
B10 B11 1.795(5)
B10 B12 1.797(5)
B10 H10 1.1200
B11 B12 1.785(5)
B11 H11 1.1200
B12 H12 1.1200
Cl1S C1S 1.758(4)
Cl2S C1S 1.755(4)
Cl3S C1S 1.787(5)
C1S H1S 1.0000
C12 H12A 0.9800
C12 H12B 0.9800
C12 H12C 0.9800
C13 H13A 0.9800
C13 H13B 0.9800
C13 H13C 0.9800
C23 H23A 0.9800
C23 H23B 0.9800
C23 H23C 0.9800

loop_
_geom_torsion_atom_site_label_1
_geom_torsion_atom_site_label_2
_geom_torsion_atom_site_label_3
_geom_torsion_atom_site_label_4
_geom_torsion
B5 Pd1 Pd2 C1 154.68(13)
B4 Pd1 Pd2 C1 -159.09(13)
B6 Pd1 Pd2 C1 124.45(14)
B3 Pd1 Pd2 C1 -130.37(14)
P1 Pd1 Pd2 C1 -63.82(10)
P2 Pd1 Pd2 C1 57.75(10)
C1 Pd1 Pd2 B7 160.30(13)
B5 Pd1 Pd2 B7 -45.02(13)
B4 Pd1 Pd2 B7 1.21(12)
B6 Pd1 Pd2 B7 -75.25(14)
B3 Pd1 Pd2 B7 29.93(14)
P1 Pd1 Pd2 B7 96.48(9)
P2 Pd1 Pd2 B7 -141.95(9)
C1 Pd1 Pd2 B11 -153.18(13)
B5 Pd1 Pd2 B11 1.51(12)
B4 Pd1 Pd2 B11 47.73(12)
B6 Pd1 Pd2 B11 -28.73(13)
B3 Pd1 Pd2 B11 76.46(13)
P1 Pd1 Pd2 B11 143.01(9)
P2 Pd1 Pd2 B11 -95.43(9)
C1 Pd1 Pd2 B3 130.37(14)
B5 Pd1 Pd2 B3 -74.95(14)
B4 Pd1 Pd2 B3 -28.72(13)
B6 Pd1 Pd2 B3 -105.18(15)
P1 Pd1 Pd2 B3 66.55(11)
P2 Pd1 Pd2 B3 -171.88(10)
C1 Pd1 Pd2 B6 -124.45(14)
B5 Pd1 Pd2 B6 30.23(13)
B4 Pd1 Pd2 B6 76.46(14)
B3 Pd1 Pd2 B6 105.18(15)
P1 Pd1 Pd2 B6 171.73(10)
P2 Pd1 Pd2 B6 -66.70(11)
C1 Pd1 Pd2 P3 -60.84(10)
B5 Pd1 Pd2 P3 93.85(9)
B4 Pd1 Pd2 P3 140.07(9)
B6 Pd1 Pd2 P3 63.61(11)
B3 Pd1 Pd2 P3 168.79(10)
P1 Pd1 Pd2 P3 -124.66(4)
P2 Pd1 Pd2 P3 -3.09(4)
C1 Pd1 Pd2 P4 65.45(10)
B5 Pd1 Pd2 P4 -139.87(9)
B4 Pd1 Pd2 P4 -93.64(9)
B6 Pd1 Pd2 P4 -170.10(10)
B3 Pd1 Pd2 P4 -64.92(11)
P1 Pd1 Pd2 P4 1.63(3)
P2 Pd1 Pd2 P4 123.20(4)
C1 Pd1 P1 C12 -101.73(15)
B5 Pd1 P1 C12 68.93(18)
B4 Pd1 P1 C12 36.90(16)
B6 Pd1 P1 C12 2.1(6)
B3 Pd1 P1 C12 -10.79(16)
P2 Pd1 P1 C12 168.80(13)
Pd2 Pd1 P1 C12 -58.16(14)
C1 Pd1 P1 C13 18.42(15)
B5 Pd1 P1 C13 -170.92(17)
B4 Pd1 P1 C13 157.05(16)
B6 Pd1 P1 C13 122.3(6)
B3 Pd1 P1 C13 109.36(15)
P2 Pd1 P1 C13 -71.05(13)
Pd2 Pd1 P1 C13 61.99(13)
C1 Pd1 P1 C111 139.76(14)
B5 Pd1 P1 C111 -49.58(17)
B4 Pd1 P1 C111 -81.61(15)
B6 Pd1 P1 C111 -116.4(6)
B3 Pd1 P1 C111 -129.31(15)
P2 Pd1 P1 C111 50.29(12)
Pd2 Pd1 P1 C111 -176.67(12)
C1 Pd1 P2 C22 177.5(2)
B5 Pd1 P2 C22 40.2(2)
B4 Pd1 P2 C22 9.7(2)
B6 Pd1 P2 C22 88.7(2)
B3 Pd1 P2 C22 87.8(6)
P1 Pd1 P2 C22 -89.55(19)
Pd2 Pd1 P2 C22 137.01(19)
C1 Pd1 P2 C23 -62.89(16)
B5 Pd1 P2 C23 159.84(16)
B4 Pd1 P2 C23 129.36(18)
B6 Pd1 P2 C23 -151.67(16)
B3 Pd1 P2 C23 -152.6(6)
P1 Pd1 P2 C23 30.11(14)
Pd2 Pd1 P2 C23 -103.33(14)
C1 Pd1 P2 C211 55.32(15)
B5 Pd1 P2 C211 -81.95(16)
B4 Pd1 P2 C211 -112.43(18)
B6 Pd1 P2 C211 -33.46(16)
B3 Pd1 P2 C211 -34.4(6)
P1 Pd1 P2 C211 148.32(14)
Pd2 Pd1 P2 C211 14.88(14)
C1 Pd2 P3 C32 -90.52(15)
B7 Pd2 P3 C32 79.04(17)
B11 Pd2 P3 C32 45.86(15)
B3 Pd2 P3 C32 38.3(6)
B6 Pd2 P3 C32 -1.85(15)
P4 Pd2 P3 C32 178.74(13)
Pd1 Pd2 P3 C32 -47.72(13)
C1 Pd2 P3 C33 29.92(15)
B7 Pd2 P3 C33 -160.52(16)
B11 Pd2 P3 C33 166.31(15)
B3 Pd2 P3 C33 158.7(5)
B6 Pd2 P3 C33 118.60(15)
P4 Pd2 P3 C33 -60.82(13)
Pd1 Pd2 P3 C33 72.73(13)
C1 Pd2 P3 C311 151.85(13)
B7 Pd2 P3 C311 -38.59(16)
B11 Pd2 P3 C311 -71.77(14)
B3 Pd2 P3 C311 -79.3(5)
B6 Pd2 P3 C311 -119.48(13)
P4 Pd2 P3 C311 61.10(11)
Pd1 Pd2 P3 C311 -165.35(11)
C1 Pd2 P4 C411 -72.40(15)
B7 Pd2 P4 C411 147.29(16)
B11 Pd2 P4 C411 119.91(17)
B3 Pd2 P4 C411 -164.50(16)
B6 Pd2 P4 C411 -156.1(4)
P3 Pd2 P4 C411 21.26(14)
Pd1 Pd2 P4 C411 -117.34(13)
C1 Pd2 P4 C42 165.70(16)
B7 Pd2 P4 C42 25.39(16)
B11 Pd2 P4 C42 -1.99(19)
B3 Pd2 P4 C42 73.60(16)
B6 Pd2 P4 C42 82.0(4)
P3 Pd2 P4 C42 -100.63(14)
Pd1 Pd2 P4 C42 120.76(14)
C1 Pd2 P4 C43 47.37(18)
B7 Pd2 P4 C43 -92.94(18)
B11 Pd2 P4 C43 -120.3(2)
B3 Pd2 P4 C43 -44.73(18)
B6 Pd2 P4 C43 -36.3(4)
P3 Pd2 P4 C43 141.04(16)
Pd1 Pd2 P4 C43 2.43(16)
B7 Pd2 C1 O1 147.6(3)
B11 Pd2 C1 O1 -140.0(3)
B3 Pd2 C1 O1 141.3(4)
B6 Pd2 C1 O1 -139.4(4)
P3 Pd2 C1 O1 -45.8(4)
P4 Pd2 C1 O1 53.2(4)
Pd1 Pd2 C1 O1 179.3(4)
B7 Pd2 C1 Pd1 -31.7(2)
B11 Pd2 C1 Pd1 40.67(18)
B3 Pd2 C1 Pd1 -38.09(10)
B6 Pd2 C1 Pd1 41.27(10)
P3 Pd2 C1 Pd1 134.86(6)
P4 Pd2 C1 Pd1 -126.12(7)
B5 Pd1 C1 O1 141.7(3)
B4 Pd1 C1 O1 -147.0(3)
B6 Pd1 C1 O1 138.5(4)
B3 Pd1 C1 O1 -141.7(4)
P1 Pd1 C1 O1 -49.0(4)
P2 Pd1 C1 O1 46.8(4)
Pd2 Pd1 C1 O1 -179.4(4)
B5 Pd1 C1 Pd2 -38.91(19)
B4 Pd1 C1 Pd2 32.34(19)
B6 Pd1 C1 Pd2 -42.11(10)
B3 Pd1 C1 Pd2 37.61(11)
P1 Pd1 C1 Pd2 130.37(6)
P2 Pd1 C1 Pd2 -133.80(7)
C12 P1 C111 C116 90.5(3)
C13 P1 C111 C116 -13.9(4)
Pd1 P1 C111 C116 -142.4(3)
C12 P1 C111 C112 -89.8(3)
C13 P1 C111 C112 165.8(3)
Pd1 P1 C111 C112 37.3(3)
C116 C111 C112 C113 -0.9(6)
P1 C111 C112 C113 179.4(4)
C111 C112 C113 C114 0.7(7)
C112 C113 C114 C115 0.0(8)
C113 C114 C115 C116 -0.5(8)
C112 C111 C116 C115 0.5(6)
P1 C111 C116 C115 -179.8(3)
C114 C115 C116 C111 0.3(7)
C22 P2 C211 C212 -34.6(3)
C23 P2 C211 C212 -139.8(3)
Pd1 P2 C211 C212 94.4(3)
C22 P2 C211 C216 145.6(3)
C23 P2 C211 C216 40.4(3)
Pd1 P2 C211 C216 -85.4(3)
C216 C211 C212 C213 -2.1(5)
P2 C211 C212 C213 178.1(3)
C211 C212 C213 C214 1.4(6)
C212 C213 C214 C215 -0.2(7)
C213 C214 C215 C216 -0.3(7)
C214 C215 C216 C211 -0.4(6)
C212 C211 C216 C215 1.6(5)
P2 C211 C216 C215 -178.6(3)
C32 P3 C311 C312 65.4(3)
C33 P3 C311 C312 -39.3(3)
Pd2 P3 C311 C312 -168.1(3)
C32 P3 C311 C316 -111.9(3)
C33 P3 C311 C316 143.4(3)
Pd2 P3 C311 C316 14.6(3)
C316 C311 C312 C313 -0.3(5)
P3 C311 C312 C313 -177.6(3)
C311 C312 C313 C314 0.2(6)
C312 C313 C314 C315 -0.1(7)
C313 C314 C315 C316 0.0(6)
C312 C311 C316 C315 0.2(5)
P3 C311 C316 C315 177.5(3)
C314 C315 C316 C311 0.0(5)
C42 P4 C411 C412 39.7(3)
C43 P4 C411 C412 143.0(3)
Pd2 P4 C411 C412 -89.6(3)
C42 P4 C411 C416 -143.1(3)
C43 P4 C411 C416 -39.8(3)
Pd2 P4 C411 C416 87.6(3)
C416 C411 C412 C413 1.0(5)
P4 C411 C412 C413 178.2(3)
C411 C412 C413 C414 0.3(6)
C412 C413 C414 C415 -2.1(7)
C413 C414 C415 C416 2.5(7)
C414 C415 C416 C411 -1.1(7)
C412 C411 C416 C415 -0.7(6)
P4 C411 C416 C415 -177.9(3)
C1 Pd2 B3 B8 150.1(2)
B7 Pd2 B3 B8 -24.5(2)
B11 Pd2 B3 B8 13.5(2)
B6 Pd2 B3 B8 62.1(2)
P3 Pd2 B3 B8 21.2(7)
P4 Pd2 B3 B8 -119.8(2)
Pd1 Pd2 B3 B8 113.8(2)
C1 Pd2 B3 B4 80.6(2)
B7 Pd2 B3 B4 -94.0(3)
B11 Pd2 B3 B4 -56.0(2)
B6 Pd2 B3 B4 -7.5(2)
P3 Pd2 B3 B4 -48.4(7)
P4 Pd2 B3 B4 170.7(2)
Pd1 Pd2 B3 B4 44.25(18)
C1 Pd2 B3 B7 174.56(16)
B11 Pd2 B3 B7 37.98(16)
B6 Pd2 B3 B7 86.53(16)
P3 Pd2 B3 B7 45.7(6)
P4 Pd2 B3 B7 -95.34(14)
Pd1 Pd2 B3 B7 138.25(17)
C1 Pd2 B3 Pd1 36.31(10)
B7 Pd2 B3 Pd1 -138.25(17)
B11 Pd2 B3 Pd1 -100.27(11)
B6 Pd2 B3 Pd1 -51.72(9)
P3 Pd2 B3 Pd1 -92.6(5)
P4 Pd2 B3 Pd1 126.41(7)
C1 Pd1 B3 B8 -149.4(2)
B5 Pd1 B3 B8 -11.5(2)
B4 Pd1 B3 B8 25.8(2)
B6 Pd1 B3 B8 -60.7(2)
P1 Pd1 B3 B8 117.5(2)
P2 Pd1 B3 B8 -59.8(7)
Pd2 Pd1 B3 B8 -113.6(2)
C1 Pd1 B3 B4 -175.24(16)
B5 Pd1 B3 B4 -37.32(16)
B6 Pd1 B3 B4 -86.59(16)
P1 Pd1 B3 B4 91.66(14)
P2 Pd1 B3 B4 -85.7(6)
Pd2 Pd1 B3 B4 -139.48(18)
C1 Pd1 B3 B7 -80.5(2)
B5 Pd1 B3 B7 57.4(2)
B4 Pd1 B3 B7 94.7(3)
B6 Pd1 B3 B7 8.1(2)
P1 Pd1 B3 B7 -173.6(2)
P2 Pd1 B3 B7 9.0(7)
Pd2 Pd1 B3 B7 -44.77(18)
C1 Pd1 B3 Pd2 -35.76(10)
B5 Pd1 B3 Pd2 102.16(11)
B4 Pd1 B3 Pd2 139.48(18)
B6 Pd1 B3 Pd2 52.89(10)
P1 Pd1 B3 Pd2 -128.87(6)
P2 Pd1 B3 Pd2 53.8(6)
B8 B3 B4 B9 -36.8(2)
B7 B3 B4 B9 -0.7(3)
Pd2 B3 B4 B9 69.4(3)
Pd1 B3 B4 B9 116.7(2)
B8 B3 B4 B5 -100.2(3)
B7 B3 B4 B5 -64.0(3)
Pd2 B3 B4 B5 6.1(3)
Pd1 B3 B4 B5 53.34(18)
B7 B3 B4 B8 36.2(2)
Pd2 B3 B4 B8 106.3(2)
Pd1 B3 B4 B8 153.5(2)
B8 B3 B4 Pd1 -153.5(2)
B7 B3 B4 Pd1 -117.4(2)
Pd2 B3 B4 Pd1 -47.25(17)
C1 Pd1 B4 B9 -89.6(3)
B5 Pd1 B4 B9 27.3(2)
B6 Pd1 B4 B9 -12.1(2)
B3 Pd1 B4 B9 -96.7(3)
P1 Pd1 B4 B9 172.4(2)
P2 Pd1 B4 B9 71.9(3)
Pd2 Pd1 B4 B9 -65.3(2)
C1 Pd1 B4 B5 -116.90(19)
B6 Pd1 B4 B5 -39.40(16)
B3 Pd1 B4 B5 -124.0(2)
P1 Pd1 B4 B5 145.06(15)
P2 Pd1 B4 B5 44.54(19)
Pd2 Pd1 B4 B5 -92.65(15)
C1 Pd1 B4 B8 -18.8(3)
B5 Pd1 B4 B8 98.1(3)
B6 Pd1 B4 B8 58.7(2)
B3 Pd1 B4 B8 -25.9(2)
P1 Pd1 B4 B8 -116.8(2)
P2 Pd1 B4 B8 142.68(19)
Pd2 Pd1 B4 B8 5.5(2)
C1 Pd1 B4 B3 7.2(2)
B5 Pd1 B4 B3 124.0(2)
B6 Pd1 B4 B3 84.65(16)
P1 Pd1 B4 B3 -90.89(14)
P2 Pd1 B4 B3 168.59(12)
Pd2 Pd1 B4 B3 31.40(14)
B8 B4 B5 B9 37.5(2)
B3 B4 B5 B9 99.1(3)
Pd1 B4 B5 B9 152.8(2)
B9 B4 B5 B10 -38.2(2)
B8 B4 B5 B10 -0.7(3)
B3 B4 B5 B10 60.9(3)
Pd1 B4 B5 B10 114.6(2)
B9 B4 B5 B6 -99.1(2)
B8 B4 B5 B6 -61.7(3)
B3 B4 B5 B6 0.0(3)
Pd1 B4 B5 B6 53.72(17)
B9 B4 B5 Pd1 -152.8(2)
B8 B4 B5 Pd1 -115.4(2)
B3 B4 B5 Pd1 -53.71(18)
C1 Pd1 B5 B9 91.6(3)
B4 Pd1 B5 B9 -27.4(2)
B6 Pd1 B5 B9 95.9(3)
B3 Pd1 B5 B9 11.0(2)
P1 Pd1 B5 B9 -74.6(3)
P2 Pd1 B5 B9 -175.4(2)
Pd2 Pd1 B5 B9 62.7(2)
C1 Pd1 B5 B4 118.95(19)
B6 Pd1 B5 B4 123.2(2)
B3 Pd1 B5 B4 38.39(16)
P1 Pd1 B5 B4 -47.25(19)
P2 Pd1 B5 B4 -148.03(15)
Pd2 Pd1 B5 B4 90.09(15)
C1 Pd1 B5 B10 20.9(3)
B4 Pd1 B5 B10 -98.0(3)
B6 Pd1 B5 B10 25.2(2)
B3 Pd1 B5 B10 -59.7(2)
P1 Pd1 B5 B10 -145.30(18)
P2 Pd1 B5 B10 113.9(2)
Pd2 Pd1 B5 B10 -8.0(2)
C1 Pd1 B5 B6 -4.3(2)
B4 Pd1 B5 B6 -123.2(2)
B3 Pd1 B5 B6 -84.84(16)
P1 Pd1 B5 B6 -170.48(11)
P2 Pd1 B5 B6 88.74(14)
Pd2 Pd1 B5 B6 -33.15(14)
B9 B5 B6 B10 36.8(2)
B4 B5 B6 B10 99.6(3)
Pd1 B5 B6 B10 153.9(2)
B9 B5 B6 B11 0.8(3)
B4 B5 B6 B11 63.7(3)
B10 B5 B6 B11 -36.0(2)
Pd1 B5 B6 B11 117.88(19)
B9 B5 B6 Pd1 -117.1(2)
B4 B5 B6 Pd1 -54.21(18)
B10 B5 B6 Pd1 -153.9(2)
B9 B5 B6 Pd2 -68.8(3)
B4 B5 B6 Pd2 -5.9(3)
B10 B5 B6 Pd2 -105.6(2)
Pd1 B5 B6 Pd2 48.29(16)
C1 Pd1 B6 B10 151.7(2)
B5 Pd1 B6 B10 -25.4(2)
B4 Pd1 B6 B10 12.3(2)
B3 Pd1 B6 B10 60.7(2)
P1 Pd1 B6 B10 47.6(7)
P2 Pd1 B6 B10 -119.2(2)
Pd2 Pd1 B6 B10 112.4(2)
C1 Pd1 B6 B11 82.6(2)
B5 Pd1 B6 B11 -94.4(2)
B4 Pd1 B6 B11 -56.7(2)
B3 Pd1 B6 B11 -8.4(2)
P1 Pd1 B6 B11 -21.5(8)
P2 Pd1 B6 B11 171.8(2)
Pd2 Pd1 B6 B11 43.40(17)
C1 Pd1 B6 B5 177.09(16)
B4 Pd1 B6 B5 37.70(16)
B3 Pd1 B6 B5 86.08(16)
P1 Pd1 B6 B5 73.0(6)
P2 Pd1 B6 B5 -93.79(14)
Pd2 Pd1 B6 B5 137.85(17)
C1 Pd1 B6 Pd2 39.24(9)
B5 Pd1 B6 Pd2 -137.85(17)
B4 Pd1 B6 Pd2 -100.15(11)
B3 Pd1 B6 Pd2 -51.78(10)
P1 Pd1 B6 Pd2 -64.9(6)
P2 Pd1 B6 Pd2 128.36(6)
C1 Pd2 B6 B10 -153.5(2)
B7 Pd2 B6 B10 -11.8(2)
B11 Pd2 B6 B10 26.0(2)
B3 Pd2 B6 B10 -61.0(2)
P3 Pd2 B6 B10 113.0(2)
P4 Pd2 B6 B10 -69.6(4)
Pd1 Pd2 B6 B10 -113.6(2)
C1 Pd2 B6 B11 -179.44(16)
B7 Pd2 B6 B11 -37.79(16)
B3 Pd2 B6 B11 -87.01(16)
P3 Pd2 B6 B11 87.06(14)
P4 Pd2 B6 B11 -95.6(4)
Pd1 Pd2 B6 B11 -139.60(17)
C1 Pd2 B6 B5 -85.1(2)
B7 Pd2 B6 B5 56.6(2)
B11 Pd2 B6 B5 94.4(2)
B3 Pd2 B6 B5 7.4(2)
P3 Pd2 B6 B5 -178.57(19)
P4 Pd2 B6 B5 -1.2(5)
Pd1 Pd2 B6 B5 -45.23(17)
C1 Pd2 B6 Pd1 -39.84(10)
B7 Pd2 B6 Pd1 101.81(11)
B11 Pd2 B6 Pd1 139.60(17)
B3 Pd2 B6 Pd1 52.59(10)
P3 Pd2 B6 Pd1 -133.34(6)
P4 Pd2 B6 Pd1 44.0(4)
B8 B3 B7 B12 37.3(2)
B4 B3 B7 B12 1.0(3)
Pd2 B3 B7 B12 -117.6(2)
Pd1 B3 B7 B12 -69.5(3)
B4 B3 B7 B8 -36.3(2)
Pd2 B3 B7 B8 -154.8(2)
Pd1 B3 B7 B8 -106.8(2)
B8 B3 B7 B11 100.5(3)
B4 B3 B7 B11 64.2(3)
Pd2 B3 B7 B11 -54.35(18)
Pd1 B3 B7 B11 -6.3(3)
B8 B3 B7 Pd2 154.8(2)
B4 B3 B7 Pd2 118.5(2)
Pd1 B3 B7 Pd2 48.04(17)
C1 Pd2 B7 B12 87.7(3)
B11 Pd2 B7 B12 -26.9(2)
B3 Pd2 B7 B12 96.2(3)
B6 Pd2 B7 B12 11.9(2)
P3 Pd2 B7 B12 -75.9(2)
P4 Pd2 B7 B12 -178.8(2)
Pd1 Pd2 B7 B12 63.5(2)
C1 Pd2 B7 B8 16.1(3)
B11 Pd2 B7 B8 -98.5(3)
B3 Pd2 B7 B8 24.6(2)
B6 Pd2 B7 B8 -59.7(2)
P3 Pd2 B7 B8 -147.48(19)
P4 Pd2 B7 B8 109.6(2)
Pd1 Pd2 B7 B8 -8.1(2)
C1 Pd2 B7 B11 114.56(19)
B3 Pd2 B7 B11 123.1(2)
B6 Pd2 B7 B11 38.77(16)
P3 Pd2 B7 B11 -49.02(18)
P4 Pd2 B7 B11 -151.95(14)
Pd1 Pd2 B7 B11 90.41(14)
C1 Pd2 B7 B3 -8.5(2)
B11 Pd2 B7 B3 -123.1(2)
B6 Pd2 B7 B3 -84.30(16)
P3 Pd2 B7 B3 -172.10(11)
P4 Pd2 B7 B3 84.98(14)
Pd1 Pd2 B7 B3 -32.66(14)
B4 B3 B8 B9 37.4(2)
B7 B3 B8 B9 -101.1(3)
Pd2 B3 B8 B9 -75.2(3)
Pd1 B3 B8 B9 9.9(3)
B4 B3 B8 B7 138.5(2)
Pd2 B3 B8 B7 26.0(2)
Pd1 B3 B8 B7 111.0(2)
B4 B3 B8 B12 101.0(3)
B7 B3 B8 B12 -37.5(2)
Pd2 B3 B8 B12 -11.5(3)
Pd1 B3 B8 B12 73.6(3)
B7 B3 B8 B4 -138.5(2)
Pd2 B3 B8 B4 -112.5(2)
Pd1 B3 B8 B4 -27.5(2)
B12 B7 B8 B3 -138.2(2)
B11 B7 B8 B3 -100.4(2)
Pd2 B7 B8 B3 -26.8(2)
B12 B7 B8 B9 -34.6(2)
B11 B7 B8 B9 3.2(3)
B3 B7 B8 B9 103.6(2)
Pd2 B7 B8 B9 76.8(3)
B11 B7 B8 B12 37.8(2)
B3 B7 B8 B12 138.2(2)
Pd2 B7 B8 B12 111.4(3)
B12 B7 B8 B4 -98.5(3)
B11 B7 B8 B4 -60.7(3)
B3 B7 B8 B4 39.7(2)
Pd2 B7 B8 B4 12.9(3)
B9 B4 B8 B3 138.6(2)
B5 B4 B8 B3 101.1(2)
Pd1 B4 B8 B3 28.3(2)
B5 B4 B8 B9 -37.4(2)
B3 B4 B8 B9 -138.6(2)
Pd1 B4 B8 B9 -110.3(3)
B9 B4 B8 B7 98.7(3)
B5 B4 B8 B7 61.2(3)
B3 B4 B8 B7 -39.9(2)
Pd1 B4 B8 B7 -11.6(3)
B9 B4 B8 B12 35.1(2)
B5 B4 B8 B12 -2.3(3)
B3 B4 B8 B12 -103.4(3)
Pd1 B4 B8 B12 -75.1(3)
B5 B4 B9 B12 102.3(3)
B8 B4 B9 B12 -35.9(2)
B3 B4 B9 B12 0.1(3)
Pd1 B4 B9 B12 73.2(3)
B8 B4 B9 B5 -138.2(2)
B3 B4 B9 B5 -102.2(2)
Pd1 B4 B9 B5 -29.1(2)
B5 B4 B9 B8 138.2(2)
B3 B4 B9 B8 36.0(2)
Pd1 B4 B9 B8 109.0(2)
B5 B4 B9 B10 38.3(2)
B8 B4 B9 B10 -99.9(3)
B3 B4 B9 B10 -63.9(3)
Pd1 B4 B9 B10 9.2(3)
B4 B5 B9 B12 -102.0(3)
B10 B5 B9 B12 35.2(2)
B6 B5 B9 B12 -0.5(3)
Pd1 B5 B9 B12 -72.6(3)
B10 B5 B9 B4 137.2(2)
B6 B5 B9 B4 101.5(2)
Pd1 B5 B9 B4 29.4(2)
B4 B5 B9 B8 -37.7(2)
B10 B5 B9 B8 99.5(3)
B6 B5 B9 B8 63.8(3)
Pd1 B5 B9 B8 -8.3(3)
B4 B5 B9 B10 -137.2(2)
B6 B5 B9 B10 -35.7(2)
Pd1 B5 B9 B10 -107.8(2)
B3 B8 B9 B12 101.9(3)
B7 B8 B9 B12 34.5(2)
B4 B8 B9 B12 140.6(2)
B3 B8 B9 B4 -38.8(2)
B7 B8 B9 B4 -106.2(2)
B12 B8 B9 B4 -140.6(2)
B3 B8 B9 B5 -1.1(3)
B7 B8 B9 B5 -68.5(3)
B12 B8 B9 B5 -103.0(3)
B4 B8 B9 B5 37.6(2)
B3 B8 B9 B10 62.4(3)
B7 B8 B9 B10 -5.0(3)
B12 B8 B9 B10 -39.5(2)
B4 B8 B9 B10 101.2(3)
B5 B6 B10 B11 -138.8(2)
Pd1 B6 B10 B11 -111.7(2)
Pd2 B6 B10 B11 -27.5(2)
B11 B6 B10 B12 37.4(2)
B5 B6 B10 B12 -101.3(3)
Pd1 B6 B10 B12 -74.3(3)
Pd2 B6 B10 B12 9.9(3)
B11 B6 B10 B9 101.2(3)
B5 B6 B10 B9 -37.5(2)
Pd1 B6 B10 B9 -10.5(3)
Pd2 B6 B10 B9 73.7(3)
B11 B6 B10 B5 138.8(2)
Pd1 B6 B10 B5 27.1(2)
Pd2 B6 B10 B5 111.2(2)
B12 B9 B10 B6 -102.3(3)
B4 B9 B10 B6 0.9(3)
B5 B9 B10 B6 39.2(2)
B8 B9 B10 B6 -62.7(3)
B12 B9 B10 B11 -34.6(2)
B4 B9 B10 B11 68.6(3)
B5 B9 B10 B11 106.9(2)
B8 B9 B10 B11 4.9(3)
B4 B9 B10 B12 103.2(3)
B5 B9 B10 B12 141.4(2)
B8 B9 B10 B12 39.5(2)
B12 B9 B10 B5 -141.4(2)
B4 B9 B10 B5 -38.3(2)
B8 B9 B10 B5 -101.9(3)
B9 B5 B10 B6 -138.6(2)
B4 B5 B10 B6 -100.6(2)
Pd1 B5 B10 B6 -27.5(2)
B9 B5 B10 B11 -98.6(3)
B4 B5 B10 B11 -60.7(3)
B6 B5 B10 B11 40.0(2)
Pd1 B5 B10 B11 12.5(3)
B9 B5 B10 B12 -34.5(2)
B4 B5 B10 B12 3.5(3)
B6 B5 B10 B12 104.1(3)
Pd1 B5 B10 B12 76.7(3)
B4 B5 B10 B9 38.0(2)
B6 B5 B10 B9 138.6(2)
Pd1 B5 B10 B9 111.1(2)
B6 B10 B11 B12 138.7(2)
B9 B10 B11 B12 34.5(2)
B5 B10 B11 B12 98.7(3)
B6 B10 B11 B7 101.2(2)
B12 B10 B11 B7 -37.5(2)
B9 B10 B11 B7 -3.0(3)
B5 B10 B11 B7 61.2(3)
B12 B10 B11 B6 -138.7(2)
B9 B10 B11 B6 -104.2(3)
B5 B10 B11 B6 -40.0(2)
B6 B10 B11 Pd2 29.0(2)
B12 B10 B11 Pd2 -109.7(2)
B9 B10 B11 Pd2 -75.2(3)
B5 B10 B11 Pd2 -11.0(3)
B8 B7 B11 B12 -38.0(2)
B3 B7 B11 B12 -99.4(2)
Pd2 B7 B11 B12 -153.5(2)
B12 B7 B11 B10 37.9(2)
B8 B7 B11 B10 -0.1(3)
B3 B7 B11 B10 -61.6(3)
Pd2 B7 B11 B10 -115.7(2)
B12 B7 B11 B6 99.1(2)
B8 B7 B11 B6 61.1(3)
B3 B7 B11 B6 -0.3(3)
Pd2 B7 B11 B6 -54.44(17)
B12 B7 B11 Pd2 153.5(2)
B8 B7 B11 Pd2 115.5(2)
B3 B7 B11 Pd2 54.12(17)
B10 B6 B11 B12 -36.8(2)
B5 B6 B11 B12 -0.8(3)
Pd1 B6 B11 B12 69.6(3)
Pd2 B6 B11 B12 116.2(2)
B5 B6 B11 B10 36.0(2)
Pd1 B6 B11 B10 106.4(2)
Pd2 B6 B11 B10 153.0(2)
B10 B6 B11 B7 -99.4(2)
B5 B6 B11 B7 -63.4(3)
Pd1 B6 B11 B7 7.0(3)
Pd2 B6 B11 B7 53.60(18)
B10 B6 B11 Pd2 -153.0(2)
B5 B6 B11 Pd2 -117.03(19)
Pd1 B6 B11 Pd2 -46.60(16)
C1 Pd2 B11 B12 -96.4(3)
B7 Pd2 B11 B12 26.3(2)
B3 Pd2 B11 B12 -13.1(2)
B6 Pd2 B11 B12 -97.2(3)
P3 Pd2 B11 B12 168.1(2)
P4 Pd2 B11 B12 65.6(3)
Pd1 Pd2 B11 B12 -66.0(2)
C1 Pd2 B11 B10 -25.5(3)
B7 Pd2 B11 B10 97.2(3)
B3 Pd2 B11 B10 57.7(2)
B6 Pd2 B11 B10 -26.4(2)
P3 Pd2 B11 B10 -121.1(2)
P4 Pd2 B11 B10 136.50(19)
Pd1 Pd2 B11 B10 4.9(2)
C1 Pd2 B11 B7 -122.71(18)
B3 Pd2 B11 B7 -39.43(16)
B6 Pd2 B11 B7 -123.5(2)
P3 Pd2 B11 B7 141.78(15)
P4 Pd2 B11 B7 39.32(19)
Pd1 Pd2 B11 B7 -92.27(15)
C1 Pd2 B11 B6 0.8(2)
B7 Pd2 B11 B6 123.5(2)
B3 Pd2 B11 B6 84.10(16)
P3 Pd2 B11 B6 -94.70(13)
P4 Pd2 B11 B6 162.85(12)
Pd1 Pd2 B11 B6 31.25(14)
B8 B7 B12 B9 35.3(2)
B11 B7 B12 B9 -102.4(3)
B3 B7 B12 B9 -0.9(3)
Pd2 B7 B12 B9 -73.6(3)
B8 B7 B12 B11 137.7(2)
B3 B7 B12 B11 101.5(2)
Pd2 B7 B12 B11 28.8(2)
B8 B7 B12 B10 99.7(3)
B11 B7 B12 B10 -38.0(2)
B3 B7 B12 B10 63.5(3)
Pd2 B7 B12 B10 -9.2(3)
B11 B7 B12 B8 -137.7(2)
B3 B7 B12 B8 -36.2(2)
Pd2 B7 B12 B8 -108.9(2)
B4 B9 B12 B7 0.5(3)
B5 B9 B12 B7 65.0(3)
B8 B9 B12 B7 -35.4(2)
B10 B9 B12 B7 100.2(3)
B4 B9 B12 B11 -64.5(3)
B5 B9 B12 B11 0.0(3)
B8 B9 B12 B11 -100.4(3)
B10 B9 B12 B11 35.2(2)
B4 B9 B12 B10 -99.7(3)
B5 B9 B12 B10 -35.1(2)
B8 B9 B12 B10 -135.6(2)
B4 B9 B12 B8 35.9(2)
B5 B9 B12 B8 100.4(3)
B10 B9 B12 B8 135.6(2)
B10 B11 B12 B7 -137.6(2)
B6 B11 B12 B7 -101.8(2)
Pd2 B11 B12 B7 -28.1(2)
B10 B11 B12 B9 -35.3(2)
B7 B11 B12 B9 102.3(3)
B6 B11 B12 B9 0.5(3)
Pd2 B11 B12 B9 74.2(3)
B7 B11 B12 B10 137.6(2)
B6 B11 B12 B10 35.8(2)
Pd2 B11 B12 B10 109.5(2)
B10 B11 B12 B8 -99.5(3)
B7 B11 B12 B8 38.1(2)
B6 B11 B12 B8 -63.7(3)
Pd2 B11 B12 B8 10.0(3)
B6 B10 B12 B7 -0.8(3)
B11 B10 B12 B7 38.2(2)
B9 B10 B12 B7 -103.2(3)
B5 B10 B12 B7 -68.6(3)
B6 B10 B12 B9 102.4(3)
B11 B10 B12 B9 141.4(2)
B5 B10 B12 B9 34.6(2)
B6 B10 B12 B11 -39.0(2)
B9 B10 B12 B11 -141.4(2)
B5 B10 B12 B11 -106.9(2)
B6 B10 B12 B8 63.0(3)
B11 B10 B12 B8 102.0(3)
B9 B10 B12 B8 -39.5(2)
B5 B10 B12 B8 -4.9(3)
B3 B8 B12 B7 39.2(2)
B9 B8 B12 B7 141.3(2)
B4 B8 B12 B7 106.1(2)
B3 B8 B12 B9 -102.1(3)
B7 B8 B12 B9 -141.3(2)
B4 B8 B12 B9 -35.2(2)
B3 B8 B12 B11 1.0(3)
B9 B8 B12 B11 103.1(3)
B7 B8 B12 B11 -38.2(2)
B4 B8 B12 B11 67.9(3)
B3 B8 B12 B10 -62.5(3)
B9 B8 B12 B10 39.6(2)
B7 B8 B12 B10 -101.7(2)
B4 B8 B12 B10 4.4(3)
